data_1573763
loop_
_publ_author_name
'Wootton, Jack'
'Roper, Natalie J.'
'Morris, Catrin E.'
'Maguire, Victoria E.'
'Duff, Lee'
'Waddell, Paul G.'
'Whitwood, Adrian Charles'
'Gammons, Richard'
'Miah, Afjal H.'
'Lynam, Jason Martin'
'Armstrong, Roly J.'
'Unsworth, William Paul'

_publ_section_title
;
 Stereoselective Synthesis of Atropisomeric Amides Enabled by
 Intramolecular Acyl Transfer
;
_journal_name_full 'Chemical Science'
_journal_paper_doi 10.1039/D4SC05760K
_journal_year 2025
_chemical_absolute_configuration unk
_chemical_formula_moiety 'C29 H36 N2 O'
_chemical_formula_sum 'C29 H36 N2 O'
_chemical_formula_weight 428.60
_chemical_name_systematic N-(4-(benzyl(methyl)amino)butan-2-yl)-N-(2-(tert-butyl)phenyl)benzamide
_space_group_crystal_system monoclinic
_space_group_IT_number 4
_space_group_name_Hall 'P 2yb'
_space_group_name_H-M_alt 'P 1 21 1'
_atom_sites_solution_hydrogens geom
_atom_sites_solution_primary dual
_audit_creation_date 2024-06-17
_audit_creation_method
;
Olex2 1.5
(compiled 2024.02.16 svn.r378c4104 for OlexSys, GUI svn.r6928)
;
_audit_update_record
;
2024-06-17 deposited with the CCDC.	2025-01-23 downloaded from the CCDC.
;
_cell_angle_alpha 90
_cell_angle_beta 93.6280(10)
_cell_angle_gamma 90
_cell_formula_units_Z 2
_cell_length_a 8.78770(10)
_cell_length_b 13.2804(2)
_cell_length_c 10.49030(10)
_cell_measurement_reflns_used 6777
_cell_measurement_temperature 110.00(10)
_cell_measurement_theta_max 77.7050
_cell_measurement_theta_min 4.2310
_cell_volume 1221.81(3)
_computing_cell_refinement 'CrysAlisPro 1.171.43.94a (Rigaku OD, 2023)'
_computing_data_collection 'CrysAlisPro system (CCD 43.118a 64-bit (release 27-03-2024))'
_computing_data_reduction 'CrysAlisPro 1.171.43.94a (Rigaku OD, 2023)'
_computing_molecular_graphics 'Olex2 1.5 (Dolomanov et al., 2009)'
_computing_publication_material 'Olex2 1.5 (Dolomanov et al., 2009)'
_computing_structure_refinement 'SHELXL 2018/3 (Sheldrick, 2015)'
_computing_structure_solution 'SHELXT 2018/2 (Sheldrick, 2018)'
_diffrn_ambient_environment N~2~
_diffrn_ambient_temperature 110
_diffrn_detector 'Hybrid Pixel Array Detector'
_diffrn_detector_area_resol_mean 10.0000
_diffrn_detector_type 'HyPix-Arc 100'
_diffrn_measured_fraction_theta_full 1.000
_diffrn_measured_fraction_theta_max 1.000
_diffrn_measurement_details
;
List of Runs (angles in degrees, time in seconds):

  # Type    Start    End  Width  t~exp~   \w     \q     \k     \f   Frames
#--------------------------------------------------------------------------
  1  \w    -57.00 -27.00   0.50    1.00    --  -92.27  77.00 150.00   60
  2  \w   -105.00 -66.00   0.50    1.00    --  -92.27  77.00 150.00   78
  3  \w    -51.00 -25.00   0.50    1.00    --  -92.27  45.00   0.00   52
  4  \w    -66.00 -19.00   0.50    1.00    --  -92.27  61.00 -60.00   94
  5  \w    -71.00 -30.00   0.50    1.00    --  -92.27  61.00 -90.00   82
  6  \w    -27.00  28.00   0.50    1.00    --  -49.95  19.00-120.00  110
  7  \w    -47.00 -18.00   0.50    1.00    --  -92.27  45.00  30.00   58
  8  \w    -46.00 -20.00   0.50    1.00    --  -92.27  45.00 120.00   52
  9  \w    -51.00 -15.00   0.50    1.00    --  -92.27  45.00  90.00   72
 10  \w    -51.00 -26.00   0.50    1.00    --  -92.27  45.00 150.00   50
 11  \w    -48.00 -22.00   0.50    1.00    --  -49.95  97.00 156.00   52
 12  \w   -133.00-107.00   0.50    1.00    --  -92.27 -97.00  48.00   52
 13  \w   -122.00 -77.00   0.50    1.00    --  -49.95-125.00-180.00   90
 14  \w   -105.00 -23.00   0.50    1.00    --  -92.27  97.00 156.00  164
 15  \w    -87.00 -49.00   0.50    1.00    --  -49.95  97.00 156.00   76
 16  \w     79.00 121.00   0.50    1.00    --  103.47  77.00 120.00   84
 17  \w     74.00  99.00   0.50    1.00    --   48.70 125.00   0.00   50
 18  \w     82.00 119.00   0.50    1.00    --   48.70 125.00  30.00   74
 19  \w     86.00 152.00   0.50    1.00    --  111.41  97.00 156.00  132
 20  \w    104.00 129.00   0.50    1.00    --  103.47  97.00 156.00   50
 21  \w    127.00 172.00   0.50    1.00    --  103.47  77.00 120.00   90
 22  \w     39.00  70.00   0.50    1.00    --  103.47 -61.00  60.00   62
 23  \w     42.00  69.00   0.50    1.00    --  111.41 -61.00-180.00   54
 24  \w     39.00  64.00   0.50    1.00    --  111.41 -61.00 -90.00   50
 25  \w     38.00  64.00   0.50    1.00    --  111.41 -61.00 -60.00   52
 26  \w     44.00  91.00   0.50    1.00    --  111.41 -97.00  48.00   94
 27  \w     39.00  65.00   0.50    1.00    --  103.47 -97.00  48.00   52
 28  \w     -1.00  25.00   0.50    1.00    --   48.70 -97.00  48.00   52
;
_diffrn_measurement_device 'four-circle diffractometer'
_diffrn_measurement_device_type 'XtaLAB Synergy, Single source at home/near, HyPix-Arc 100'
_diffrn_measurement_method '\w scans'
_diffrn_orient_matrix_type 'CrysAlisPro convention (1999,Acta A55,543-557)'
_diffrn_orient_matrix_UB_11 0.1535147000
_diffrn_orient_matrix_UB_12 -0.0237876000
_diffrn_orient_matrix_UB_13 -0.0565668000
_diffrn_orient_matrix_UB_21 0.0577801000
_diffrn_orient_matrix_UB_22 0.1064637000
_diffrn_orient_matrix_UB_23 0.0358911000
_diffrn_orient_matrix_UB_31 0.0627792000
_diffrn_orient_matrix_UB_32 -0.0395070000
_diffrn_orient_matrix_UB_33 0.1310081000
_diffrn_radiation_monochromator graphite
_diffrn_radiation_probe x-ray
_diffrn_radiation_type 'Cu K\a'
_diffrn_radiation_wavelength 1.54184
_diffrn_reflns_av_R_equivalents 0.0199
_diffrn_reflns_av_unetI/netI 0.0230
_diffrn_reflns_Laue_measured_fraction_full 1.000
_diffrn_reflns_Laue_measured_fraction_max 1.000
_diffrn_reflns_limit_h_max 10
_diffrn_reflns_limit_h_min -10
_diffrn_reflns_limit_k_max 14
_diffrn_reflns_limit_k_min -16
_diffrn_reflns_limit_l_max 12
_diffrn_reflns_limit_l_min -12
_diffrn_reflns_number 8334
_diffrn_reflns_point_group_measured_fraction_full 0.796
_diffrn_reflns_point_group_measured_fraction_max 0.794
_diffrn_reflns_theta_full 67.684
_diffrn_reflns_theta_max 68.247
_diffrn_reflns_theta_min 4.223
_diffrn_source 'fine-focus sealed X-ray tube'
_diffrn_source_type 'Enhance (Cu) X-ray Source'
_exptl_absorpt_coefficient_mu 0.537
_exptl_absorpt_correction_T_max 1.000
_exptl_absorpt_correction_T_min 0.790
_exptl_absorpt_correction_type gaussian
_exptl_absorpt_process_details
;
CrysAlisPro 1.171.43.94a (Rigaku Oxford Diffraction, 2023)
Numerical absorption correction based on gaussian integration over
a multifaceted crystal model
Empirical absorption correction using spherical harmonics,
implemented in SCALE3 ABSPACK scaling algorithm.
;
_exptl_crystal_colour Colourless
_exptl_crystal_colour_primary colourless
_exptl_crystal_density_diffrn 1.165
_exptl_crystal_description Blocks
_exptl_crystal_F_000 464
_exptl_crystal_recrystallization_method 'dichloromethane and hexane slow evaporation'
_exptl_crystal_size_max 0.254
_exptl_crystal_size_mid 0.142
_exptl_crystal_size_min 0.085
_refine_diff_density_max 0.149
_refine_diff_density_min -0.158
_refine_diff_density_rms 0.026
_refine_ls_abs_structure_details
;
 Flack x determined using 1156 quotients [(I+)-(I-)]/[(I+)+(I-)]
 (Parsons, Flack and Wagner, Acta Cryst. B69 (2013) 249-259).
;
_refine_ls_abs_structure_Flack -0.09(13)
_refine_ls_extinction_coef 0.0028(5)
_refine_ls_extinction_expression Fc^*^=kFc[1+0.001xFc^2^\l^3^/sin(2\q)]^-1/4^
_refine_ls_extinction_method 'SHELXL-2018/3 (Sheldrick 2018)'
_refine_ls_goodness_of_fit_ref 1.057
_refine_ls_hydrogen_treatment constr
_refine_ls_matrix_type full
_refine_ls_number_parameters 295
_refine_ls_number_reflns 3553
_refine_ls_number_restraints 1
_refine_ls_restrained_S_all 1.057
_refine_ls_R_factor_all 0.0262
_refine_ls_R_factor_gt 0.0253
_refine_ls_shift/su_max 0.000
_refine_ls_shift/su_mean 0.000
_refine_ls_structure_factor_coef Fsqd
_refine_ls_weighting_details 'w=1/[\s^2^(Fo^2^)+(0.0355P)^2^+0.1366P] where P=(Fo^2^+2Fc^2^)/3'
_refine_ls_weighting_scheme calc
_refine_ls_wR_factor_gt 0.0651
_refine_ls_wR_factor_ref 0.0658
_reflns_Friedel_coverage 0.519
_reflns_Friedel_fraction_full 0.572
_reflns_Friedel_fraction_max 0.569
_reflns_number_gt 3450
_reflns_number_total 3553
_reflns_threshold_expression 'I > 2\s(I)'
_cod_data_source_file d4sc05760k2.cif
_cod_data_source_block wpu24016
_cod_original_sg_symbol_H-M P21
_cod_database_code 1573763
_shelx_shelxl_version_number 2018/3
_chemical_oxdiff_formula 'C29 H36 N2 O1'
_chemical_oxdiff_usercomment 'Jack Wootton jmw-cat'
_shelx_space_group_comment
;
The symmetry employed for this shelxl refinement is uniquely defined
by the following loop, which should always be used as a source of
symmetry information in preference to the above space-group names.
They are only intended as comments.
;
_shelx_estimated_absorpt_t_max 0.956
_shelx_estimated_absorpt_t_min 0.876
_olex2_refinement_description
;
1. Fixed Uiso
 At 1.2 times of:
  All C(H) groups, All C(H,H) groups
 At 1.5 times of:
  All C(H,H,H) groups
2.a Ternary CH refined with riding coordinates:
 C11(H11)
2.b Secondary CH2 refined with riding coordinates:
 C7(H7A,H7B), C9(H9A,H9B), C10(H10A,H10B)
2.c Aromatic/amide H refined with riding coordinates:
 C1(H1), C2(H2), C3(H3), C4(H4), C5(H5), C15(H15), C16(H16), C17(H17),
 C18(H18), C19(H19), C21(H21), C22(H22), C23(H23), C24(H24)
2.d Idealised Me refined as rotating group:
 C8(H8A,H8B,H8C), C12(H12A,H12B,H12C), C27(H27A,H27B,H27C), C28(H28A,H28B,
 H28C), C29(H29A,H29B,H29C)
;
_olex2_date_sample_submission 2024-06-13
_olex2_exptl_crystal_mounting_method '200 micrometer micromount'
_olex2_submission_original_sample_id 'Jack Wootton jmw-cat'
_olex2_submission_special_instructions 'No special instructions were received'
_oxdiff_exptl_absorpt_empirical_details
;
Empirical correction (ABSPACK) includes:
- Absorption correction using spherical harmonics
- Frame scaling
;
_oxdiff_exptl_absorpt_empirical_full_max 1.304
_oxdiff_exptl_absorpt_empirical_full_min 0.620

loop_
_space_group_symop_operation_xyz
'x, y, z'
'-x, y+1/2, -z'

loop_
_atom_site_label
_atom_site_type_symbol
_atom_site_fract_x
_atom_site_fract_y
_atom_site_fract_z
_atom_site_U_iso_or_equiv
_atom_site_adp_type
_atom_site_occupancy
_atom_site_site_symmetry_order
_atom_site_calc_flag
_atom_site_refinement_flags_posn
_atom_site_refinement_flags_adp
_atom_site_refinement_flags_occupancy
_atom_site_disorder_assembly
_atom_site_disorder_group
N1 N 0.78964(14) 0.45261(12) 0.59447(12) 0.0193(3) Uani 1 1 d . . . . .
C1 C 0.36273(19) 0.45482(14) 0.92874(16) 0.0242(4) Uani 1 1 d . . . . .
H1 H 0.399842 0.445314 0.846487 0.029 Uiso 1 1 calc R U . . .
O1 O 0.56004(12) 0.43221(10) 0.48625(11) 0.0263(3) Uani 1 1 d . . . . .
C2 C 0.21202(19) 0.48088(14) 0.93931(17) 0.0265(4) Uani 1 1 d . . . . .
H2 H 0.146080 0.488947 0.864699 0.032 Uiso 1 1 calc R U . . .
N2 N 0.64034(16) 0.32223(11) 0.94662(13) 0.0218(3) Uani 1 1 d . . . . .
C3 C 0.1568(2) 0.49530(15) 1.05917(17) 0.0278(4) Uani 1 1 d . . . . .
H3 H 0.052907 0.512623 1.066835 0.033 Uiso 1 1 calc R U . . .
C4 C 0.2542(2) 0.48427(15) 1.16764(17) 0.0290(4) Uani 1 1 d . . . . .
H4 H 0.217462 0.495384 1.249712 0.035 Uiso 1 1 calc R U . . .
C5 C 0.4051(2) 0.45705(14) 1.15638(16) 0.0254(4) Uani 1 1 d . . . . .
H5 H 0.470712 0.448425 1.231089 0.030 Uiso 1 1 calc R U . . .
C6 C 0.46130(18) 0.44225(14) 1.03700(15) 0.0226(4) Uani 1 1 d . . . . .
C7 C 0.62607(19) 0.41391(15) 1.02257(16) 0.0244(4) Uani 1 1 d . . . . .
H7A H 0.678136 0.470040 0.981031 0.029 Uiso 1 1 calc R U . . .
H7B H 0.677513 0.403552 1.108273 0.029 Uiso 1 1 calc R U . . .
C8 C 0.5885(2) 0.23492(15) 1.01707(17) 0.0276(4) Uani 1 1 d . . . . .
H8A H 0.482414 0.245099 1.037732 0.041 Uiso 1 1 calc R U . . .
H8B H 0.652819 0.226856 1.096200 0.041 Uiso 1 1 calc R U . . .
H8C H 0.595645 0.174326 0.964463 0.041 Uiso 1 1 calc R U . . .
C9 C 0.79750(19) 0.30613(15) 0.91274(17) 0.0255(4) Uani 1 1 d . . . . .
H9A H 0.807900 0.235801 0.883248 0.031 Uiso 1 1 calc R U . . .
H9B H 0.866409 0.314799 0.990334 0.031 Uiso 1 1 calc R U . . .
C10 C 0.84901(19) 0.37710(15) 0.80881(16) 0.0237(4) Uani 1 1 d . . . . .
H10A H 0.847126 0.447142 0.840975 0.028 Uiso 1 1 calc R U . . .
H10B H 0.955658 0.360851 0.791350 0.028 Uiso 1 1 calc R U . . .
C11 C 0.74991(19) 0.37068(14) 0.68382(16) 0.0223(4) Uani 1 1 d . . . . .
H11 H 0.641461 0.380721 0.704641 0.027 Uiso 1 1 calc R U . . .
C12 C 0.7609(2) 0.26853(16) 0.61923(18) 0.0294(4) Uani 1 1 d . . . . .
H12A H 0.697734 0.268650 0.538818 0.044 Uiso 1 1 calc R U . . .
H12B H 0.724790 0.216031 0.675617 0.044 Uiso 1 1 calc R U . . .
H12C H 0.867224 0.255151 0.601678 0.044 Uiso 1 1 calc R U . . .
C13 C 0.68555(18) 0.47422(14) 0.49613(15) 0.0208(4) Uani 1 1 d . . . . .
C14 C 0.72140(17) 0.55390(14) 0.40038(15) 0.0213(4) Uani 1 1 d . . . . .
C15 C 0.85822(19) 0.56049(15) 0.34015(16) 0.0246(4) Uani 1 1 d . . . . .
H15 H 0.937952 0.513882 0.361009 0.030 Uiso 1 1 calc R U . . .
C16 C 0.8781(2) 0.63516(16) 0.24964(16) 0.0279(4) Uani 1 1 d . . . . .
H16 H 0.971362 0.639121 0.208781 0.033 Uiso 1 1 calc R U . . .
C17 C 0.7631(2) 0.70360(15) 0.21875(17) 0.0287(4) Uani 1 1 d . . . . .
H17 H 0.777956 0.755003 0.157793 0.034 Uiso 1 1 calc R U . . .
C18 C 0.6261(2) 0.69708(15) 0.27689(17) 0.0286(4) Uani 1 1 d . . . . .
H18 H 0.546950 0.744051 0.255930 0.034 Uiso 1 1 calc R U . . .
C19 C 0.60504(19) 0.62212(15) 0.36539(16) 0.0253(4) Uani 1 1 d . . . . .
H19 H 0.509872 0.616859 0.403079 0.030 Uiso 1 1 calc R U . . .
C20 C 0.93240(17) 0.50572(14) 0.61442(14) 0.0203(4) Uani 1 1 d . . . . .
C21 C 1.06178(18) 0.45254(16) 0.58161(15) 0.0263(4) Uani 1 1 d . . . . .
H21 H 1.050763 0.384986 0.552712 0.032 Uiso 1 1 calc R U . . .
C22 C 1.20500(19) 0.49572(18) 0.59016(17) 0.0314(5) Uani 1 1 d . . . . .
H22 H 1.291991 0.458882 0.567633 0.038 Uiso 1 1 calc R U . . .
C23 C 1.21813(19) 0.59421(18) 0.63250(17) 0.0330(5) Uani 1 1 d . . . . .
H23 H 1.314809 0.626461 0.636428 0.040 Uiso 1 1 calc R U . . .
C24 C 1.0918(2) 0.64595(16) 0.66906(17) 0.0280(4) Uani 1 1 d . . . . .
H24 H 1.104645 0.713208 0.698642 0.034 Uiso 1 1 calc R U . . .
C25 C 0.94393(18) 0.60333(14) 0.66448(15) 0.0221(4) Uani 1 1 d . . . . .
C26 C 0.81745(19) 0.67000(14) 0.71504(16) 0.0240(4) Uani 1 1 d . . . . .
C27 C 0.8640(2) 0.69931(17) 0.85496(17) 0.0324(4) Uani 1 1 d . . . . .
H27A H 0.868252 0.638684 0.908328 0.049 Uiso 1 1 calc R U . . .
H27B H 0.788698 0.746205 0.886189 0.049 Uiso 1 1 calc R U . . .
H27C H 0.964458 0.731584 0.858911 0.049 Uiso 1 1 calc R U . . .
C28 C 0.8026(2) 0.76633(16) 0.63307(18) 0.0313(4) Uani 1 1 d . . . . .
H28A H 0.897266 0.805281 0.643658 0.047 Uiso 1 1 calc R U . . .
H28B H 0.717547 0.807035 0.660456 0.047 Uiso 1 1 calc R U . . .
H28C H 0.783518 0.747887 0.543023 0.047 Uiso 1 1 calc R U . . .
C29 C 0.65716(19) 0.62402(15) 0.71764(16) 0.0245(4) Uani 1 1 d . . . . .
H29A H 0.615801 0.612111 0.629978 0.037 Uiso 1 1 calc R U . . .
H29B H 0.590385 0.670581 0.760320 0.037 Uiso 1 1 calc R U . . .
H29C H 0.663087 0.560055 0.764268 0.037 Uiso 1 1 calc R U . . .

loop_
_atom_site_aniso_label
_atom_site_aniso_U_11
_atom_site_aniso_U_22
_atom_site_aniso_U_33
_atom_site_aniso_U_23
_atom_site_aniso_U_13
_atom_site_aniso_U_12
N1 0.0156(6) 0.0221(8) 0.0201(6) -0.0008(6) 0.0010(5) 0.0007(6)
C1 0.0264(8) 0.0242(9) 0.0221(8) -0.0017(7) 0.0014(6) -0.0014(7)
O1 0.0190(6) 0.0316(8) 0.0280(6) 0.0002(5) -0.0020(4) -0.0037(5)
C2 0.0264(8) 0.0232(10) 0.0292(8) 0.0010(7) -0.0029(7) -0.0011(7)
N2 0.0210(7) 0.0221(8) 0.0223(7) 0.0029(6) 0.0012(5) 0.0005(6)
C3 0.0246(9) 0.0234(10) 0.0358(10) 0.0009(8) 0.0048(7) 0.0024(7)
C4 0.0384(10) 0.0235(10) 0.0260(8) -0.0012(7) 0.0088(7) 0.0019(8)
C5 0.0323(9) 0.0208(9) 0.0228(8) -0.0016(7) -0.0013(7) -0.0009(8)
C6 0.0250(8) 0.0192(9) 0.0234(8) -0.0004(7) 0.0003(6) -0.0027(7)
C7 0.0226(8) 0.0263(10) 0.0239(8) -0.0013(7) -0.0022(6) -0.0016(7)
C8 0.0295(9) 0.0266(10) 0.0269(8) 0.0064(8) 0.0035(7) 0.0008(8)
C9 0.0216(9) 0.0278(10) 0.0269(8) 0.0054(8) -0.0003(7) 0.0024(7)
C10 0.0175(8) 0.0288(10) 0.0247(8) 0.0019(7) 0.0001(6) 0.0006(7)
C11 0.0185(8) 0.0237(10) 0.0247(8) 0.0020(7) 0.0012(6) -0.0009(7)
C12 0.0305(9) 0.0250(10) 0.0325(9) -0.0005(8) -0.0001(7) 0.0001(8)
C13 0.0192(7) 0.0229(10) 0.0205(7) -0.0037(7) 0.0017(6) 0.0024(7)
C14 0.0207(8) 0.0247(9) 0.0180(8) -0.0042(7) -0.0020(6) -0.0013(7)
C15 0.0237(8) 0.0280(10) 0.0218(8) -0.0036(7) -0.0010(6) 0.0010(7)
C16 0.0262(9) 0.0346(11) 0.0231(8) -0.0011(8) 0.0035(7) -0.0030(8)
C17 0.0348(9) 0.0285(11) 0.0222(8) 0.0030(7) -0.0023(7) -0.0028(8)
C18 0.0296(9) 0.0288(11) 0.0264(9) -0.0003(8) -0.0056(7) 0.0056(8)
C19 0.0218(8) 0.0319(11) 0.0219(8) -0.0032(7) -0.0013(6) 0.0013(7)
C20 0.0165(7) 0.0280(10) 0.0163(7) 0.0032(7) 0.0000(6) -0.0005(7)
C21 0.0222(8) 0.0353(11) 0.0216(8) 0.0011(8) 0.0023(6) 0.0045(8)
C22 0.0169(8) 0.0522(14) 0.0254(8) 0.0068(9) 0.0032(6) 0.0065(8)
C23 0.0178(8) 0.0508(14) 0.0298(9) 0.0112(9) -0.0022(7) -0.0089(8)
C24 0.0244(8) 0.0337(11) 0.0253(8) 0.0061(8) -0.0036(7) -0.0093(8)
C25 0.0197(8) 0.0292(10) 0.0169(7) 0.0035(7) -0.0016(6) -0.0025(7)
C26 0.0258(8) 0.0253(10) 0.0205(8) -0.0023(7) -0.0013(6) -0.0011(7)
C27 0.0352(10) 0.0376(12) 0.0241(9) -0.0072(8) -0.0016(7) -0.0037(9)
C28 0.0389(10) 0.0248(10) 0.0298(9) -0.0002(8) -0.0001(8) -0.0008(8)
C29 0.0210(8) 0.0278(10) 0.0248(8) -0.0040(7) 0.0025(6) 0.0045(7)

loop_
_atom_type_symbol
_atom_type_description
_atom_type_scat_dispersion_real
_atom_type_scat_dispersion_imag
_atom_type_scat_source
C C 0.0181 0.0091 'International Tables Vol C Tables 4.2.6.8 and 6.1.1.4'
H H 0.0000 0.0000 'International Tables Vol C Tables 4.2.6.8 and 6.1.1.4'
N N 0.0311 0.0180 'International Tables Vol C Tables 4.2.6.8 and 6.1.1.4'
O O 0.0492 0.0322 'International Tables Vol C Tables 4.2.6.8 and 6.1.1.4'

loop_
_exptl_crystal_face_index_h
_exptl_crystal_face_index_k
_exptl_crystal_face_index_l
_exptl_crystal_face_perp_dist
0 1 0 0.1105
0 -1 0 0.1236
0 1 1 0.1045
0 0 -1 0.1236
-1 1 1 0.0677
1 -1 -1 0.0929
-1 1 0 0.0695
1 -1 0 0.0862
-1 1 -1 0.0668
-1 0 1 0.0192
1 0 -1 0.0777
-1 0 0 0.0328
1 0 0 0.0672
-1 -1 1 0.0249
1 1 -1 0.0601
1 0 1 0.1043
-1 0 -1 0.0811
-1 -1 0 0.0734
1 1 0 0.0860
0 -1 1 0.0427
0 1 -1 0.0773
-1 -1 -1 0.0983

loop_
_geom_angle_atom_site_label_1
_geom_angle_atom_site_label_2
_geom_angle_atom_site_label_3
_geom_angle
_geom_angle_site_symmetry_1
_geom_angle_site_symmetry_3
_geom_angle_publ_flag
C13 N1 C11 117.12(13) . . ?
C13 N1 C20 122.80(14) . . ?
C20 N1 C11 120.08(12) . . ?
C2 C1 H1 119.5 . . ?
C2 C1 C6 120.97(16) . . ?
C6 C1 H1 119.5 . . ?
C1 C2 H2 120.0 . . ?
C1 C2 C3 119.94(16) . . ?
C3 C2 H2 120.0 . . ?
C8 N2 C7 110.11(13) . . ?
C8 N2 C9 109.61(14) . . ?
C9 N2 C7 111.60(13) . . ?
C2 C3 H3 120.2 . . ?
C4 C3 C2 119.67(16) . . ?
C4 C3 H3 120.2 . . ?
C3 C4 H4 120.0 . . ?
C5 C4 C3 120.08(16) . . ?
C5 C4 H4 120.0 . . ?
C4 C5 H5 119.7 . . ?
C4 C5 C6 120.67(15) . . ?
C6 C5 H5 119.7 . . ?
C1 C6 C7 119.84(14) . . ?
C5 C6 C1 118.65(15) . . ?
C5 C6 C7 121.50(14) . . ?
N2 C7 C6 112.12(13) . . ?
N2 C7 H7A 109.2 . . ?
N2 C7 H7B 109.2 . . ?
C6 C7 H7A 109.2 . . ?
C6 C7 H7B 109.2 . . ?
H7A C7 H7B 107.9 . . ?
N2 C8 H8A 109.5 . . ?
N2 C8 H8B 109.5 . . ?
N2 C8 H8C 109.5 . . ?
H8A C8 H8B 109.5 . . ?
H8A C8 H8C 109.5 . . ?
H8B C8 H8C 109.5 . . ?
N2 C9 H9A 108.7 . . ?
N2 C9 H9B 108.7 . . ?
N2 C9 C10 114.15(14) . . ?
H9A C9 H9B 107.6 . . ?
C10 C9 H9A 108.7 . . ?
C10 C9 H9B 108.7 . . ?
C9 C10 H10A 108.9 . . ?
C9 C10 H10B 108.9 . . ?
H10A C10 H10B 107.7 . . ?
C11 C10 C9 113.46(14) . . ?
C11 C10 H10A 108.9 . . ?
C11 C10 H10B 108.9 . . ?
N1 C11 C10 110.78(13) . . ?
N1 C11 H11 107.7 . . ?
N1 C11 C12 110.26(14) . . ?
C10 C11 H11 107.7 . . ?
C12 C11 C10 112.49(15) . . ?
C12 C11 H11 107.7 . . ?
C11 C12 H12A 109.5 . . ?
C11 C12 H12B 109.5 . . ?
C11 C12 H12C 109.5 . . ?
H12A C12 H12B 109.5 . . ?
H12A C12 H12C 109.5 . . ?
H12B C12 H12C 109.5 . . ?
N1 C13 C14 119.55(14) . . ?
O1 C13 N1 121.39(15) . . ?
O1 C13 C14 119.02(14) . . ?
C15 C14 C13 124.64(16) . . ?
C15 C14 C19 118.51(17) . . ?
C19 C14 C13 116.75(15) . . ?
C14 C15 H15 119.9 . . ?
C16 C15 C14 120.16(17) . . ?
C16 C15 H15 119.9 . . ?
C15 C16 H16 119.8 . . ?
C17 C16 C15 120.47(17) . . ?
C17 C16 H16 119.8 . . ?
C16 C17 H17 120.1 . . ?
C16 C17 C18 119.87(18) . . ?
C18 C17 H17 120.1 . . ?
C17 C18 H18 120.1 . . ?
C19 C18 C17 119.86(17) . . ?
C19 C18 H18 120.1 . . ?
C14 C19 H19 119.5 . . ?
C18 C19 C14 121.09(16) . . ?
C18 C19 H19 119.5 . . ?
C21 C20 N1 115.47(16) . . ?
C21 C20 C25 121.25(16) . . ?
C25 C20 N1 123.28(14) . . ?
C20 C21 H21 119.1 . . ?
C22 C21 C20 121.71(19) . . ?
C22 C21 H21 119.1 . . ?
C21 C22 H22 121.0 . . ?
C21 C22 C23 118.07(17) . . ?
C23 C22 H22 121.0 . . ?
C22 C23 H23 119.8 . . ?
C24 C23 C22 120.49(17) . . ?
C24 C23 H23 119.8 . . ?
C23 C24 H24 118.5 . . ?
C23 C24 C25 122.98(19) . . ?
C25 C24 H24 118.5 . . ?
C20 C25 C24 115.31(16) . . ?
C20 C25 C26 128.64(15) . . ?
C24 C25 C26 116.05(17) . . ?
C25 C26 C27 108.52(14) . . ?
C25 C26 C28 108.79(14) . . ?
C28 C26 C27 109.14(16) . . ?
C29 C26 C25 117.36(16) . . ?
C29 C26 C27 105.69(14) . . ?
C29 C26 C28 107.10(14) . . ?
C26 C27 H27A 109.5 . . ?
C26 C27 H27B 109.5 . . ?
C26 C27 H27C 109.5 . . ?
H27A C27 H27B 109.5 . . ?
H27A C27 H27C 109.5 . . ?
H27B C27 H27C 109.5 . . ?
C26 C28 H28A 109.5 . . ?
C26 C28 H28B 109.5 . . ?
C26 C28 H28C 109.5 . . ?
H28A C28 H28B 109.5 . . ?
H28A C28 H28C 109.5 . . ?
H28B C28 H28C 109.5 . . ?
C26 C29 H29A 109.5 . . ?
C26 C29 H29B 109.5 . . ?
C26 C29 H29C 109.5 . . ?
H29A C29 H29B 109.5 . . ?
H29A C29 H29C 109.5 . . ?
H29B C29 H29C 109.5 . . ?

loop_
_geom_bond_atom_site_label_1
_geom_bond_atom_site_label_2
_geom_bond_distance
_geom_bond_site_symmetry_2
_geom_bond_publ_flag
N1 C11 1.492(2) . ?
N1 C13 1.365(2) . ?
N1 C20 1.443(2) . ?
C1 H1 0.9500 . ?
C1 C2 1.380(3) . ?
C1 C6 1.394(2) . ?
O1 C13 1.234(2) . ?
C2 H2 0.9500 . ?
C2 C3 1.389(3) . ?
N2 C7 1.465(2) . ?
N2 C8 1.463(2) . ?
N2 C9 1.463(2) . ?
C3 H3 0.9500 . ?
C3 C4 1.388(3) . ?
C4 H4 0.9500 . ?
C4 C5 1.387(3) . ?
C5 H5 0.9500 . ?
C5 C6 1.389(2) . ?
C6 C7 1.513(2) . ?
C7 H7A 0.9900 . ?
C7 H7B 0.9900 . ?
C8 H8A 0.9800 . ?
C8 H8B 0.9800 . ?
C8 H8C 0.9800 . ?
C9 H9A 0.9900 . ?
C9 H9B 0.9900 . ?
C9 C10 1.531(2) . ?
C10 H10A 0.9900 . ?
C10 H10B 0.9900 . ?
C10 C11 1.530(2) . ?
C11 H11 1.0000 . ?
C11 C12 1.522(3) . ?
C12 H12A 0.9800 . ?
C12 H12B 0.9800 . ?
C12 H12C 0.9800 . ?
C13 C14 1.506(2) . ?
C14 C15 1.396(2) . ?
C14 C19 1.398(3) . ?
C15 H15 0.9500 . ?
C15 C16 1.392(3) . ?
C16 H16 0.9500 . ?
C16 C17 1.382(3) . ?
C17 H17 0.9500 . ?
C17 C18 1.386(3) . ?
C18 H18 0.9500 . ?
C18 C19 1.382(3) . ?
C19 H19 0.9500 . ?
C20 C21 1.400(2) . ?
C20 C25 1.400(3) . ?
C21 H21 0.9500 . ?
C21 C22 1.381(3) . ?
C22 H22 0.9500 . ?
C22 C23 1.384(3) . ?
C23 H23 0.9500 . ?
C23 C24 1.381(3) . ?
C24 H24 0.9500 . ?
C24 C25 1.415(2) . ?
C25 C26 1.541(2) . ?
C26 C27 1.548(2) . ?
C26 C28 1.542(3) . ?
C26 C29 1.537(2) . ?
C27 H27A 0.9800 . ?
C27 H27B 0.9800 . ?
C27 H27C 0.9800 . ?
C28 H28A 0.9800 . ?
C28 H28B 0.9800 . ?
C28 H28C 0.9800 . ?
C29 H29A 0.9800 . ?
C29 H29B 0.9800 . ?
C29 H29C 0.9800 . ?

loop_
_geom_torsion_atom_site_label_1
_geom_torsion_atom_site_label_2
_geom_torsion_atom_site_label_3
_geom_torsion_atom_site_label_4
_geom_torsion
_geom_torsion_site_symmetry_1
_geom_torsion_site_symmetry_2
_geom_torsion_site_symmetry_3
_geom_torsion_site_symmetry_4
_geom_torsion_publ_flag
N1 C13 C14 C15 47.8(2) . . . . ?
N1 C13 C14 C19 -135.78(16) . . . . ?
N1 C20 C21 C22 176.98(14) . . . . ?
N1 C20 C25 C24 -175.83(14) . . . . ?
N1 C20 C25 C26 4.2(2) . . . . ?
C1 C2 C3 C4 0.6(3) . . . . ?
C1 C6 C7 N2 -55.0(2) . . . . ?
O1 C13 C14 C15 -134.60(18) . . . . ?
O1 C13 C14 C19 41.8(2) . . . . ?
C2 C1 C6 C5 -0.4(3) . . . . ?
C2 C1 C6 C7 -179.85(17) . . . . ?
C2 C3 C4 C5 -1.3(3) . . . . ?
N2 C9 C10 C11 -58.2(2) . . . . ?
C3 C4 C5 C6 1.1(3) . . . . ?
C4 C5 C6 C1 -0.3(3) . . . . ?
C4 C5 C6 C7 179.16(18) . . . . ?
C5 C6 C7 N2 125.51(18) . . . . ?
C6 C1 C2 C3 0.2(3) . . . . ?
C7 N2 C9 C10 -73.88(18) . . . . ?
C8 N2 C7 C6 -68.89(17) . . . . ?
C8 N2 C9 C10 163.87(15) . . . . ?
C9 N2 C7 C6 169.15(14) . . . . ?
C9 C10 C11 N1 170.77(14) . . . . ?
C9 C10 C11 C12 -65.32(19) . . . . ?
C11 N1 C13 O1 4.4(2) . . . . ?
C11 N1 C13 C14 -178.06(14) . . . . ?
C11 N1 C20 C21 74.94(18) . . . . ?
C11 N1 C20 C25 -104.31(19) . . . . ?
C13 N1 C11 C10 -162.14(14) . . . . ?
C13 N1 C11 C12 72.68(18) . . . . ?
C13 N1 C20 C21 -105.52(18) . . . . ?
C13 N1 C20 C25 75.2(2) . . . . ?
C13 C14 C15 C16 177.79(16) . . . . ?
C13 C14 C19 C18 -179.09(15) . . . . ?
C14 C15 C16 C17 0.2(3) . . . . ?
C15 C14 C19 C18 -2.5(3) . . . . ?
C15 C16 C17 C18 -0.9(3) . . . . ?
C16 C17 C18 C19 -0.1(3) . . . . ?
C17 C18 C19 C14 1.8(3) . . . . ?
C19 C14 C15 C16 1.5(3) . . . . ?
C20 N1 C11 C10 17.4(2) . . . . ?
C20 N1 C11 C12 -107.76(16) . . . . ?
C20 N1 C13 O1 -175.10(15) . . . . ?
C20 N1 C13 C14 2.4(2) . . . . ?
C20 C21 C22 C23 0.0(2) . . . . ?
C20 C25 C26 C27 122.56(18) . . . . ?
C20 C25 C26 C28 -118.80(18) . . . . ?
C20 C25 C26 C29 2.9(2) . . . . ?
C21 C20 C25 C24 5.0(2) . . . . ?
C21 C20 C25 C26 -174.99(15) . . . . ?
C21 C22 C23 C24 2.2(3) . . . . ?
C22 C23 C24 C25 -0.7(3) . . . . ?
C23 C24 C25 C20 -2.8(2) . . . . ?
C23 C24 C25 C26 177.13(15) . . . . ?
C24 C25 C26 C27 -57.39(19) . . . . ?
C24 C25 C26 C28 61.25(18) . . . . ?
C24 C25 C26 C29 -177.03(14) . . . . ?
C25 C20 C21 C22 -3.8(2) . . . . ?

loop_
_exptl_oxdiff_crystal_face_indexfrac_h
_exptl_oxdiff_crystal_face_indexfrac_k
_exptl_oxdiff_crystal_face_indexfrac_l
_exptl_oxdiff_crystal_face_x
_exptl_oxdiff_crystal_face_y
_exptl_oxdiff_crystal_face_z
0.0000 1.0000 0.0000 -0.0238 0.1065 -0.0395
-0.0000 -1.0000 -0.0000 0.0238 -0.1065 0.0395
0.0000 1.0000 1.0000 -0.0804 0.1424 0.0915
-0.0000 -0.0000 -1.0000 0.0566 -0.0359 -0.1310
-1.0000 1.0000 1.0000 -0.2339 0.0846 0.0287
1.0000 -1.0000 -1.0000 0.2339 -0.0846 -0.0287
-1.0000 1.0000 0.0000 -0.1773 0.0487 -0.1023
1.0000 -1.0000 -0.0000 0.1773 -0.0487 0.1023
-1.0000 1.0000 -1.0000 -0.1207 0.0128 -0.2333
-1.0000 0.0000 1.0000 -0.2101 -0.0219 0.0682
1.0000 -0.0000 -1.0000 0.2101 0.0219 -0.0682
-1.0000 0.0000 0.0000 -0.1535 -0.0578 -0.0628
1.0000 -0.0000 -0.0000 0.1535 0.0578 0.0628
-1.0000 -1.0000 1.0000 -0.1863 -0.1284 0.1077
1.0000 1.0000 -1.0000 0.1863 0.1284 -0.1077
1.0000 -0.0000 1.0000 0.0969 0.0937 0.1938
-1.0000 0.0000 -1.0000 -0.0969 -0.0937 -0.1938
-1.0000 -1.0000 0.0000 -0.1297 -0.1642 -0.0233
1.0000 1.0000 -0.0000 0.1297 0.1642 0.0233
-0.0000 -1.0000 1.0000 -0.0328 -0.0706 0.1705
0.0000 1.0000 -1.0000 0.0328 0.0706 -0.1705
-1.0000 -1.0000 -1.0000 -0.0732 -0.2001 -0.1543
